data_7704407
loop_
_publ_author_name
'Peterson, Madeline'
'Hunt, Camden'
'Wang, Zongheng'
'Heinrich, Shannon E.'
'Wu, Guang'
'M\'enard, Gabriel'

_publ_section_title
;
 Synthesis, characterization, and electrochemical properties of a
 first-row metal phthalocyanine series.
;
_journal_issue 45
_journal_name_full 'Dalton transactions (Cambridge, England : 2003)'
_journal_page_first 16268
_journal_page_last 16277
_journal_paper_doi 10.1039/d0dt01372b
_journal_volume 49
_journal_year 2020
_chemical_formula_sum 'C53 H60 Cl2 N8 O10 V'
_chemical_formula_weight 1090.93
_space_group_crystal_system orthorhombic
_space_group_IT_number 61
_space_group_name_Hall '-P 2ac 2ab'
_space_group_name_H-M_alt 'P b c a'
_atom_sites_solution_hydrogens geom
_audit_creation_method SHELXL-2014/7
_audit_update_record
;
2020-04-10 deposited with the CCDC.	2020-05-05 downloaded from the CCDC.
;
_cell_angle_alpha 90
_cell_angle_beta 90
_cell_angle_gamma 90
_cell_formula_units_Z 8
_cell_length_a 17.115(3)
_cell_length_b 21.523(4)
_cell_length_c 27.618(5)
_cell_measurement_reflns_used 9143
_cell_measurement_temperature 103(2)
_cell_measurement_theta_max 23.25
_cell_measurement_theta_min 2.40
_cell_volume 10174(3)
_computing_structure_refinement 'SHELXL-2014/7 (Sheldrick, 2014)'
_diffrn_ambient_temperature 103(2)
_diffrn_measured_fraction_theta_full 0.999
_diffrn_measured_fraction_theta_max 0.999
_diffrn_measurement_device_type 'Bruker Kappa Apex2'
_diffrn_radiation_type MoK\a
_diffrn_radiation_wavelength 0.71073
_diffrn_reflns_av_R_equivalents 0.0437
_diffrn_reflns_av_unetI/netI 0.0227
_diffrn_reflns_Laue_measured_fraction_full 0.999
_diffrn_reflns_Laue_measured_fraction_max 0.999
_diffrn_reflns_limit_h_max 16
_diffrn_reflns_limit_h_min -19
_diffrn_reflns_limit_k_max 23
_diffrn_reflns_limit_k_min -23
_diffrn_reflns_limit_l_max 30
_diffrn_reflns_limit_l_min -30
_diffrn_reflns_number 58550
_diffrn_reflns_point_group_measured_fraction_full 0.999
_diffrn_reflns_point_group_measured_fraction_max 0.999
_diffrn_reflns_theta_full 23.271
_diffrn_reflns_theta_max 23.271
_diffrn_reflns_theta_min 1.690
_exptl_absorpt_coefficient_mu 0.368
_exptl_absorpt_correction_T_max 0.7449
_exptl_absorpt_correction_T_min 0.6383
_exptl_absorpt_correction_type multi-scan
_exptl_absorpt_process_details sadabs
_exptl_crystal_colour green
_exptl_crystal_density_diffrn 1.425
_exptl_crystal_description plate
_exptl_crystal_F_000 4568
_exptl_crystal_size_max 0.200
_exptl_crystal_size_mid 0.200
_exptl_crystal_size_min 0.050
_refine_diff_density_max 0.757
_refine_diff_density_min -0.435
_refine_diff_density_rms 0.056
_refine_ls_extinction_method none
_refine_ls_goodness_of_fit_ref 1.049
_refine_ls_hydrogen_treatment constr
_refine_ls_matrix_type full
_refine_ls_number_parameters 677
_refine_ls_number_reflns 7304
_refine_ls_number_restraints 0
_refine_ls_restrained_S_all 1.049
_refine_ls_R_factor_all 0.0475
_refine_ls_R_factor_gt 0.0385
_refine_ls_shift/su_max 0.001
_refine_ls_shift/su_mean 0.000
_refine_ls_structure_factor_coef Fsqd
_refine_ls_weighting_details 'w=1/[\s^2^(Fo^2^)+(0.0529P)^2^+13.9849P] where P=(Fo^2^+2Fc^2^)/3'
_refine_ls_weighting_scheme calc
_refine_ls_wR_factor_gt 0.1006
_refine_ls_wR_factor_ref 0.1072
_reflns_Friedel_coverage 0.000
_reflns_number_gt 6255
_reflns_number_total 7304
_reflns_threshold_expression 'I > 2\s(I)'
_cod_data_source_file d0dt01372b2.cif
_cod_data_source_block new_a
_cod_depositor_comments 'Adding full bibliography for 7704403--7704411.cif.'
_cod_original_cell_volume 10173(3)
_cod_database_code 7704407
_shelx_shelxl_version_number 2014/7
_shelx_space_group_comment
;
The symmetry employed for this shelxl refinement is uniquely defined
by the following loop, which should always be used as a source of
symmetry information in preference to the above space-group names.
They are only intended as comments.
;
_shelx_estimated_absorpt_t_min 0.930
_shelx_estimated_absorpt_t_max 0.982

loop_
_space_group_symop_operation_xyz
'x, y, z'
'-x+1/2, -y, z+1/2'
'-x, y+1/2, -z+1/2'
'x+1/2, -y+1/2, -z'
'-x, -y, -z'
'x-1/2, y, -z-1/2'
'x, -y-1/2, z-1/2'
'-x-1/2, y-1/2, z'

loop_
_atom_site_label
_atom_site_type_symbol
_atom_site_fract_x
_atom_site_fract_y
_atom_site_fract_z
_atom_site_U_iso_or_equiv
_atom_site_adp_type
_atom_site_occupancy
_atom_site_site_symmetry_order
_atom_site_calc_flag
_atom_site_refinement_flags_posn
_atom_site_refinement_flags_adp
_atom_site_refinement_flags_occupancy
_atom_site_disorder_assembly
_atom_site_disorder_group
C1 C 0.56611(14) 0.70304(11) 0.41576(9) 0.0131(5) Uani 1 1 d . . . . .
C2 C 0.58725(14) 0.72433(11) 0.36744(9) 0.0141(5) Uani 1 1 d . . . . .
C3 C 0.64389(14) 0.68273(11) 0.34988(9) 0.0149(5) Uani 1 1 d . . . . .
C4 C 0.65787(14) 0.63793(11) 0.38839(9) 0.0136(5) Uani 1 1 d . . . . .
C5 C 0.55609(14) 0.77103(11) 0.33773(9) 0.0167(6) Uani 1 1 d . . . . .
C6 C 0.58211(16) 0.77364(12) 0.29026(9) 0.0215(6) Uani 1 1 d . . . . .
H6 H 0.5619 0.8047 0.2693 0.026 Uiso 1 1 calc R U . . .
C7 C 0.63727(16) 0.73168(12) 0.27258(9) 0.0215(6) Uani 1 1 d . . . . .
H7 H 0.6535 0.7348 0.2398 0.026 Uiso 1 1 calc R U . . .
C8 C 0.66889(14) 0.68569(11) 0.30137(9) 0.0177(6) Uani 1 1 d . . . . .
C9 C 0.45560(16) 0.84530(13) 0.32394(10) 0.0268(7) Uani 1 1 d . . . . .
H9A H 0.4272 0.8173 0.3016 0.032 Uiso 1 1 calc R U . . .
H9B H 0.4892 0.8733 0.3046 0.032 Uiso 1 1 calc R U . . .
C10 C 0.39894(18) 0.88230(15) 0.35375(11) 0.0340(7) Uani 1 1 d . . . . .
H10A H 0.3721 0.8547 0.3765 0.051 Uiso 1 1 calc R U . . .
H10B H 0.3605 0.9020 0.3324 0.051 Uiso 1 1 calc R U . . .
H10C H 0.4273 0.9144 0.3718 0.051 Uiso 1 1 calc R U . . .
C11 C 0.7314(2) 0.63772(15) 0.23417(11) 0.0372(8) Uani 1 1 d . . . . .
H11A H 0.7589 0.6751 0.2221 0.045 Uiso 1 1 calc R U . . .
H11B H 0.6800 0.6351 0.2179 0.045 Uiso 1 1 calc R U . . .
C12 C 0.77849(19) 0.58090(14) 0.22345(11) 0.0356(7) Uani 1 1 d . . . . .
H12A H 0.8312 0.5858 0.2368 0.053 Uiso 1 1 calc R U . . .
H12B H 0.7818 0.5750 0.1883 0.053 Uiso 1 1 calc R U . . .
H12C H 0.7534 0.5446 0.2382 0.053 Uiso 1 1 calc R U . . .
C13 C 0.71583(14) 0.54675(11) 0.41692(9) 0.0151(6) Uani 1 1 d . . . . .
C14 C 0.77114(14) 0.49638(11) 0.41251(9) 0.0168(6) Uani 1 1 d . . . . .
C15 C 0.75296(14) 0.45317(11) 0.44880(9) 0.0165(6) Uani 1 1 d . . . . .
C16 C 0.68850(14) 0.47978(11) 0.47663(9) 0.0152(5) Uani 1 1 d . . . . .
C17 C 0.83423(16) 0.48654(12) 0.38118(10) 0.0230(6) Uani 1 1 d . . . . .
C18 C 0.87555(16) 0.43184(13) 0.38627(10) 0.0245(6) Uani 1 1 d . . . . .
H18 H 0.9179 0.4236 0.3650 0.029 Uiso 1 1 calc R U . . .
C19 C 0.85681(15) 0.38830(12) 0.42182(10) 0.0229(6) Uani 1 1 d . . . . .
H19 H 0.8872 0.3515 0.4244 0.028 Uiso 1 1 calc R U . . .
C20 C 0.79467(15) 0.39745(12) 0.45355(10) 0.0199(6) Uani 1 1 d . . . . .
C21 C 0.92815(18) 0.53247(15) 0.32692(12) 0.0384(8) Uani 1 1 d . . . . .
H21A H 0.9275 0.5055 0.2979 0.046 Uiso 1 1 calc R U . . .
H21B H 0.9676 0.5160 0.3498 0.046 Uiso 1 1 calc R U . . .
C22 C 0.94811(19) 0.59630(16) 0.31314(13) 0.0426(8) Uani 1 1 d . . . . .
H22A H 0.9053 0.6142 0.2942 0.064 Uiso 1 1 calc R U . . .
H22B H 0.9959 0.5961 0.2936 0.064 Uiso 1 1 calc R U . . .
H22C H 0.9564 0.6212 0.3424 0.064 Uiso 1 1 calc R U . . .
C23 C 0.81105(17) 0.29795(12) 0.49204(11) 0.0258(6) Uani 1 1 d . . . . .
H23A H 0.8270 0.2838 0.4594 0.031 Uiso 1 1 calc R U . . .
H23B H 0.7750 0.2665 0.5057 0.031 Uiso 1 1 calc R U . . .
C24 C 0.88174(17) 0.30292(14) 0.52366(11) 0.0310(7) Uani 1 1 d . . . . .
H24A H 0.9234 0.3244 0.5061 0.047 Uiso 1 1 calc R U . . .
H24B H 0.8995 0.2612 0.5327 0.047 Uiso 1 1 calc R U . . .
H24C H 0.8686 0.3264 0.5530 0.047 Uiso 1 1 calc R U . . .
C25 C 0.60027(14) 0.47835(11) 0.54091(9) 0.0141(5) Uani 1 1 d . . . . .
C26 C 0.56614(14) 0.44998(11) 0.58423(9) 0.0155(5) Uani 1 1 d . . . . .
C27 C 0.50705(14) 0.49057(11) 0.59965(9) 0.0141(5) Uani 1 1 d . . . . .
C28 C 0.50697(13) 0.54288(11) 0.56666(9) 0.0131(5) Uani 1 1 d . . . . .
C29 C 0.58251(15) 0.39592(11) 0.61099(10) 0.0181(6) Uani 1 1 d . . . . .
C30 C 0.53936(15) 0.38644(12) 0.65292(9) 0.0187(6) Uani 1 1 d . . . . .
H30 H 0.5502 0.3509 0.6722 0.022 Uiso 1 1 calc R U . . .
C31 C 0.48093(15) 0.42690(12) 0.66785(9) 0.0191(6) Uani 1 1 d . . . . .
H31 H 0.4530 0.4182 0.6968 0.023 Uiso 1 1 calc R U . . .
C32 C 0.46248(15) 0.47954(11) 0.64149(9) 0.0170(6) Uani 1 1 d . . . . .
C33 C 0.65078(16) 0.30087(12) 0.62405(11) 0.0242(6) Uani 1 1 d . . . . .
H33A H 0.6028 0.2753 0.6225 0.029 Uiso 1 1 calc R U . . .
H33B H 0.6609 0.3116 0.6583 0.029 Uiso 1 1 calc R U . . .
C34 C 0.71819(19) 0.26547(15) 0.60386(13) 0.0403(8) Uani 1 1 d . . . . .
H34A H 0.7051 0.2505 0.5713 0.060 Uiso 1 1 calc R U . . .
H34B H 0.7298 0.2300 0.6249 0.060 Uiso 1 1 calc R U . . .
H34C H 0.7640 0.2926 0.6021 0.060 Uiso 1 1 calc R U . . .
C35 C 0.35700(16) 0.50889(13) 0.69429(9) 0.0242(6) Uani 1 1 d . . . . .
H35A H 0.3467 0.4638 0.6972 0.029 Uiso 1 1 calc R U . . .
H35B H 0.3062 0.5304 0.6908 0.029 Uiso 1 1 calc R U . . .
C36 C 0.39757(19) 0.53163(14) 0.73942(11) 0.0351(7) Uani 1 1 d . . . . .
H36A H 0.4476 0.5100 0.7431 0.053 Uiso 1 1 calc R U . . .
H36B H 0.3646 0.5233 0.7677 0.053 Uiso 1 1 calc R U . . .
H36C H 0.4069 0.5764 0.7368 0.053 Uiso 1 1 calc R U . . .
C37 C 0.45842(14) 0.63936(11) 0.54263(9) 0.0138(5) Uani 1 1 d . . . . .
C38 C 0.40885(14) 0.69314(11) 0.55070(9) 0.0147(5) Uani 1 1 d . . . . .
C39 C 0.42724(14) 0.73614(11) 0.51448(9) 0.0155(5) Uani 1 1 d . . . . .
C40 C 0.48511(14) 0.70628(11) 0.48334(9) 0.0139(5) Uani 1 1 d . . . . .
C41 C 0.35578(15) 0.70698(12) 0.58798(9) 0.0183(6) Uani 1 1 d . . . . .
C42 C 0.32446(15) 0.76644(12) 0.58802(10) 0.0225(6) Uani 1 1 d . . . . .
H42 H 0.2892 0.7780 0.6130 0.027 Uiso 1 1 calc R U . . .
C43 C 0.34340(16) 0.80952(12) 0.55246(10) 0.0231(6) Uani 1 1 d . . . . .
H43 H 0.3205 0.8497 0.5539 0.028 Uiso 1 1 calc R U . . .
C44 C 0.39444(15) 0.79609(12) 0.51487(9) 0.0188(6) Uani 1 1 d . . . . .
C45 C 0.29085(16) 0.67696(13) 0.66143(10) 0.0260(6) Uani 1 1 d . . . . .
H45A H 0.2694 0.6382 0.6754 0.031 Uiso 1 1 calc R U . . .
H45B H 0.2465 0.7026 0.6501 0.031 Uiso 1 1 calc R U . . .
C46 C 0.33500(18) 0.71189(15) 0.70008(11) 0.0355(7) Uani 1 1 d . . . . .
H46A H 0.3832 0.6894 0.7080 0.053 Uiso 1 1 calc R U . . .
H46B H 0.3025 0.7154 0.7291 0.053 Uiso 1 1 calc R U . . .
H46C H 0.3481 0.7535 0.6882 0.053 Uiso 1 1 calc R U . . .
C47 C 0.3951(2) 0.90131(13) 0.48677(11) 0.0337(8) Uani 1 1 d . . . . .
H47A H 0.3392 0.9040 0.4959 0.040 Uiso 1 1 calc R U . . .
H47B H 0.4020 0.9241 0.4559 0.040 Uiso 1 1 calc R U . . .
C48 C 0.4436(2) 0.93182(14) 0.52536(13) 0.0430(9) Uani 1 1 d . . . . .
H48A H 0.4358 0.9102 0.5562 0.064 Uiso 1 1 calc R U . . .
H48B H 0.4279 0.9754 0.5287 0.064 Uiso 1 1 calc R U . . .
H48C H 0.4989 0.9298 0.5163 0.064 Uiso 1 1 calc R U . . .
C49 C 0.80151(17) 0.45170(13) 0.58213(11) 0.0296(7) Uani 1 1 d . . . . .
H49A H 0.8244 0.4583 0.5496 0.036 Uiso 1 1 calc R U . . .
H49B H 0.7618 0.4184 0.5795 0.036 Uiso 1 1 calc R U . . .
C50 C 0.6811(3) 0.90400(19) 0.21882(17) 0.0752(14) Uani 1 1 d . . . . .
H50A H 0.6537 0.8967 0.2495 0.113 Uiso 1 1 calc R U . . .
H50B H 0.6959 0.9479 0.2165 0.113 Uiso 1 1 calc R U . . .
H50C H 0.7281 0.8781 0.2175 0.113 Uiso 1 1 calc R U . . .
C51 C 0.6285(3) 0.88770(17) 0.17755(16) 0.0631(12) Uani 1 1 d . . . . .
H51A H 0.5808 0.9137 0.1787 0.076 Uiso 1 1 calc R U . . .
H51B H 0.6555 0.8959 0.1465 0.076 Uiso 1 1 calc R U . . .
C52 C 0.55886(18) 0.80530(15) 0.14196(11) 0.0348(7) Uani 1 1 d . . . . .
H52A H 0.5854 0.8122 0.1106 0.042 Uiso 1 1 calc R U . . .
H52B H 0.5099 0.8298 0.1422 0.042 Uiso 1 1 calc R U . . .
C53 C 0.5408(2) 0.73866(15) 0.14790(12) 0.0390(8) Uani 1 1 d . . . . .
H53A H 0.5893 0.7145 0.1465 0.058 Uiso 1 1 calc R U . . .
H53B H 0.5057 0.7252 0.1219 0.058 Uiso 1 1 calc R U . . .
H53C H 0.5153 0.7320 0.1793 0.058 Uiso 1 1 calc R U . . .
Cl1 Cl 0.75660(4) 0.52066(3) 0.60175(3) 0.0374(2) Uani 1 1 d . . . . .
Cl2 Cl 0.87561(5) 0.42826(4) 0.62280(3) 0.0419(2) Uani 1 1 d . . . . .
N1 N 0.51241(12) 0.73094(9) 0.44283(7) 0.0143(5) Uani 1 1 d . . . . .
N2 N 0.60921(11) 0.65091(9) 0.42677(7) 0.0128(4) Uani 1 1 d . . . . .
N3 N 0.71010(12) 0.59274(9) 0.38528(7) 0.0152(5) Uani 1 1 d . . . . .
N4 N 0.66859(11) 0.53663(9) 0.45693(7) 0.0140(5) Uani 1 1 d . . . . .
N5 N 0.65739(12) 0.45280(9) 0.51530(7) 0.0145(5) Uani 1 1 d . . . . .
N6 N 0.56455(11) 0.53484(9) 0.53247(7) 0.0133(4) Uani 1 1 d . . . . .
N7 N 0.45868(12) 0.59034(9) 0.57175(7) 0.0138(5) Uani 1 1 d . . . . .
N8 N 0.50458(12) 0.64924(9) 0.50263(7) 0.0138(5) Uani 1 1 d . . . . .
O1 O 0.67023(10) 0.64016(8) 0.52439(6) 0.0194(4) Uani 1 1 d . . . . .
O2 O 0.50180(10) 0.80993(8) 0.35713(6) 0.0186(4) Uani 1 1 d . . . . .
O3 O 0.72090(11) 0.64199(8) 0.28553(6) 0.0230(4) Uani 1 1 d . . . . .
O4 O 0.85225(12) 0.53278(10) 0.34939(8) 0.0380(5) Uani 1 1 d . . . . .
O5 O 0.77081(11) 0.35666(8) 0.48796(7) 0.0243(4) Uani 1 1 d . . . . .
O6 O 0.64082(10) 0.35696(8) 0.59571(7) 0.0215(4) Uani 1 1 d . . . . .
O7 O 0.40415(10) 0.52038(8) 0.65195(6) 0.0201(4) Uani 1 1 d . . . . .
O8 O 0.34022(10) 0.66185(8) 0.62096(6) 0.0226(4) Uani 1 1 d . . . . .
O9 O 0.41592(11) 0.83671(8) 0.47959(7) 0.0244(4) Uani 1 1 d . . . . .
O10 O 0.60813(12) 0.82495(9) 0.18049(7) 0.0348(5) Uani 1 1 d . . . . .
V1 V 0.60856(2) 0.60510(2) 0.49127(2) 0.01373(13) Uani 1 1 d . . . . .

loop_
_atom_site_aniso_label
_atom_site_aniso_U_11
_atom_site_aniso_U_22
_atom_site_aniso_U_33
_atom_site_aniso_U_23
_atom_site_aniso_U_13
_atom_site_aniso_U_12
C1 0.0133(12) 0.0137(12) 0.0122(13) -0.0005(10) -0.0028(10) -0.0026(10)
C2 0.0150(13) 0.0145(12) 0.0129(13) -0.0009(10) -0.0026(10) -0.0057(10)
C3 0.0159(13) 0.0147(12) 0.0139(13) -0.0003(10) -0.0005(11) -0.0050(10)
C4 0.0127(12) 0.0148(12) 0.0132(13) -0.0030(10) -0.0005(10) -0.0042(11)
C5 0.0192(13) 0.0140(13) 0.0169(14) -0.0002(11) -0.0008(11) -0.0044(11)
C6 0.0275(15) 0.0204(14) 0.0167(14) 0.0039(11) -0.0034(12) -0.0033(12)
C7 0.0280(15) 0.0244(14) 0.0121(13) 0.0021(12) 0.0036(11) -0.0059(12)
C8 0.0178(13) 0.0174(13) 0.0179(14) -0.0025(11) 0.0028(11) -0.0039(11)
C9 0.0270(15) 0.0301(15) 0.0233(15) 0.0079(13) -0.0035(12) 0.0053(13)
C10 0.0342(17) 0.0368(17) 0.0309(17) 0.0109(14) 0.0020(14) 0.0130(14)
C11 0.052(2) 0.0396(18) 0.0205(16) -0.0038(14) 0.0123(14) 0.0043(16)
C12 0.0398(18) 0.0383(18) 0.0288(17) -0.0080(14) 0.0112(14) -0.0016(15)
C13 0.0136(13) 0.0160(13) 0.0158(13) -0.0038(11) -0.0003(10) -0.0038(10)
C14 0.0143(13) 0.0163(13) 0.0197(14) -0.0054(11) 0.0003(11) -0.0010(11)
C15 0.0151(13) 0.0170(13) 0.0174(13) -0.0040(11) -0.0027(11) -0.0002(11)
C16 0.0138(12) 0.0141(13) 0.0178(14) -0.0037(11) -0.0039(11) 0.0004(10)
C17 0.0220(14) 0.0213(14) 0.0257(15) 0.0008(12) 0.0055(12) 0.0008(12)
C18 0.0205(14) 0.0257(15) 0.0272(16) -0.0054(13) 0.0073(12) 0.0043(12)
C19 0.0209(14) 0.0180(14) 0.0300(16) -0.0041(12) 0.0013(12) 0.0053(11)
C20 0.0218(14) 0.0184(14) 0.0194(14) -0.0030(11) -0.0002(12) 0.0001(11)
C21 0.0315(17) 0.0450(19) 0.0387(19) -0.0036(16) 0.0102(15) 0.0039(15)
C22 0.0303(17) 0.058(2) 0.040(2) 0.0090(17) 0.0046(15) -0.0052(16)
C23 0.0302(16) 0.0167(14) 0.0305(16) -0.0015(12) 0.0039(13) 0.0079(12)
C24 0.0323(17) 0.0273(16) 0.0335(17) -0.0014(14) 0.0026(14) 0.0064(13)
C25 0.0141(13) 0.0130(12) 0.0152(13) -0.0010(10) -0.0060(10) -0.0019(10)
C26 0.0156(13) 0.0159(13) 0.0149(13) -0.0008(11) -0.0039(10) -0.0037(11)
C27 0.0141(13) 0.0150(13) 0.0132(13) -0.0008(10) -0.0032(10) -0.0031(10)
C28 0.0127(12) 0.0161(13) 0.0104(12) -0.0029(10) -0.0022(10) -0.0051(11)
C29 0.0153(13) 0.0152(13) 0.0238(15) -0.0017(11) -0.0062(11) -0.0015(11)
C30 0.0228(14) 0.0181(13) 0.0153(14) 0.0046(11) -0.0071(11) -0.0059(11)
C31 0.0247(14) 0.0199(14) 0.0126(13) 0.0001(11) -0.0001(11) -0.0073(12)
C32 0.0182(13) 0.0170(13) 0.0159(14) -0.0025(11) -0.0031(11) -0.0049(11)
C33 0.0230(14) 0.0186(14) 0.0310(16) 0.0072(12) -0.0071(12) 0.0004(12)
C34 0.0375(18) 0.0292(17) 0.054(2) 0.0135(16) 0.0078(16) 0.0064(14)
C35 0.0270(15) 0.0276(15) 0.0180(14) 0.0005(12) 0.0084(12) -0.0025(12)
C36 0.0448(19) 0.0367(17) 0.0239(16) -0.0073(14) 0.0028(14) -0.0032(15)
C37 0.0118(12) 0.0170(13) 0.0125(13) -0.0024(11) -0.0020(10) -0.0012(10)
C38 0.0147(13) 0.0157(13) 0.0138(13) -0.0025(11) -0.0020(10) 0.0006(10)
C39 0.0142(12) 0.0189(13) 0.0134(13) -0.0020(11) -0.0018(10) 0.0004(10)
C40 0.0135(12) 0.0138(13) 0.0146(13) -0.0006(11) -0.0036(10) -0.0009(10)
C41 0.0166(13) 0.0207(14) 0.0175(14) 0.0001(11) 0.0007(11) -0.0012(11)
C42 0.0204(14) 0.0254(15) 0.0218(15) -0.0015(12) 0.0069(12) 0.0061(12)
C43 0.0241(14) 0.0188(14) 0.0263(15) -0.0003(12) 0.0044(12) 0.0089(12)
C44 0.0195(14) 0.0196(14) 0.0174(14) 0.0002(11) -0.0014(11) 0.0029(11)
C45 0.0282(15) 0.0279(15) 0.0220(15) 0.0029(12) 0.0137(13) 0.0059(12)
C46 0.0382(18) 0.0438(18) 0.0244(16) 0.0011(14) 0.0061(14) 0.0109(15)
C47 0.050(2) 0.0201(15) 0.0314(18) 0.0072(13) 0.0129(15) 0.0144(14)
C48 0.057(2) 0.0222(16) 0.050(2) -0.0035(15) 0.0173(18) -0.0013(15)
C49 0.0281(16) 0.0298(16) 0.0310(17) -0.0036(13) -0.0059(13) 0.0004(13)
C50 0.101(4) 0.054(3) 0.071(3) 0.011(2) -0.010(3) -0.041(3)
C51 0.083(3) 0.045(2) 0.061(3) 0.023(2) -0.017(2) -0.027(2)
C52 0.0324(17) 0.050(2) 0.0219(16) 0.0050(15) -0.0025(13) 0.0045(15)
C53 0.0416(19) 0.0454(19) 0.0300(18) 0.0009(15) -0.0047(15) 0.0049(16)
Cl1 0.0297(4) 0.0298(4) 0.0527(5) -0.0125(4) -0.0106(4) 0.0017(3)
Cl2 0.0367(4) 0.0479(5) 0.0411(5) -0.0056(4) -0.0145(4) 0.0116(4)
N1 0.0154(11) 0.0151(11) 0.0124(11) -0.0004(9) -0.0018(9) -0.0008(9)
N2 0.0133(10) 0.0126(10) 0.0126(11) 0.0001(9) -0.0009(9) -0.0015(9)
N3 0.0140(11) 0.0161(11) 0.0156(11) -0.0030(9) 0.0008(9) -0.0036(9)
N4 0.0133(10) 0.0130(10) 0.0158(11) -0.0020(9) -0.0010(9) -0.0005(9)
N5 0.0150(11) 0.0143(10) 0.0141(11) -0.0006(9) -0.0020(9) -0.0004(9)
N6 0.0138(10) 0.0135(10) 0.0126(11) 0.0001(9) -0.0025(9) -0.0002(8)
N7 0.0147(11) 0.0145(11) 0.0122(11) -0.0014(9) -0.0006(9) -0.0017(9)
N8 0.0137(10) 0.0143(11) 0.0133(11) -0.0013(9) -0.0011(9) 0.0000(9)
O1 0.0191(9) 0.0193(9) 0.0199(10) -0.0009(8) -0.0016(8) -0.0013(7)
O2 0.0213(10) 0.0185(9) 0.0159(9) 0.0041(8) -0.0016(8) 0.0031(8)
O3 0.0302(10) 0.0239(10) 0.0151(9) -0.0005(8) 0.0092(8) 0.0028(8)
O4 0.0275(11) 0.0404(12) 0.0461(13) 0.0167(11) 0.0202(10) 0.0142(10)
O5 0.0265(10) 0.0177(10) 0.0287(11) 0.0034(8) 0.0051(8) 0.0082(8)
O6 0.0207(10) 0.0161(9) 0.0277(11) 0.0063(8) -0.0001(8) 0.0021(8)
O7 0.0228(10) 0.0198(9) 0.0178(10) 0.0005(8) 0.0073(8) 0.0003(8)
O8 0.0240(10) 0.0218(10) 0.0219(10) 0.0024(8) 0.0107(8) 0.0049(8)
O9 0.0365(11) 0.0155(9) 0.0213(10) 0.0055(8) 0.0077(9) 0.0094(8)
O10 0.0439(13) 0.0326(12) 0.0280(11) 0.0125(9) -0.0065(10) -0.0052(10)
V1 0.0141(2) 0.0139(2) 0.0132(2) -0.00045(17) -0.00039(17) -0.00011(17)

loop_
_atom_type_symbol
_atom_type_description
_atom_type_scat_dispersion_real
_atom_type_scat_dispersion_imag
_atom_type_scat_source
C C 0.0033 0.0016 'International Tables Vol C Tables 4.2.6.8 and 6.1.1.4'
H H 0.0000 0.0000 'International Tables Vol C Tables 4.2.6.8 and 6.1.1.4'
N N 0.0061 0.0033 'International Tables Vol C Tables 4.2.6.8 and 6.1.1.4'
O O 0.0106 0.0060 'International Tables Vol C Tables 4.2.6.8 and 6.1.1.4'
V V 0.3005 0.5294 'International Tables Vol C Tables 4.2.6.8 and 6.1.1.4'
Cl Cl 0.1484 0.1585 'International Tables Vol C Tables 4.2.6.8 and 6.1.1.4'

loop_
_geom_angle_atom_site_label_1
_geom_angle_atom_site_label_2
_geom_angle_atom_site_label_3
_geom_angle
_geom_angle_site_symmetry_1
_geom_angle_site_symmetry_3
_geom_angle_publ_flag
N1 C1 N2 128.0(2) . . ?
N1 C1 C2 123.0(2) . . ?
N2 C1 C2 109.0(2) . . ?
C5 C2 C3 121.1(2) . . ?
C5 C2 C1 131.8(2) . . ?
C3 C2 C1 106.7(2) . . ?
C2 C3 C8 120.6(2) . . ?
C2 C3 C4 106.5(2) . . ?
C8 C3 C4 132.5(2) . . ?
N3 C4 N2 127.4(2) . . ?
N3 C4 C3 123.4(2) . . ?
N2 C4 C3 109.2(2) . . ?
O2 C5 C6 124.5(2) . . ?
O2 C5 C2 118.0(2) . . ?
C6 C5 C2 117.4(2) . . ?
C5 C6 C7 121.5(2) . . ?
C5 C6 H6 119.3 . . ?
C7 C6 H6 119.3 . . ?
C8 C7 C6 121.9(2) . . ?
C8 C7 H7 119.1 . . ?
C6 C7 H7 119.1 . . ?
O3 C8 C7 124.4(2) . . ?
O3 C8 C3 118.1(2) . . ?
C7 C8 C3 117.5(2) . . ?
O2 C9 C10 106.7(2) . . ?
O2 C9 H9A 110.4 . . ?
C10 C9 H9A 110.4 . . ?
O2 C9 H9B 110.4 . . ?
C10 C9 H9B 110.4 . . ?
H9A C9 H9B 108.6 . . ?
C9 C10 H10A 109.5 . . ?
C9 C10 H10B 109.5 . . ?
H10A C10 H10B 109.5 . . ?
C9 C10 H10C 109.5 . . ?
H10A C10 H10C 109.5 . . ?
H10B C10 H10C 109.5 . . ?
O3 C11 C12 108.4(3) . . ?
O3 C11 H11A 110.0 . . ?
C12 C11 H11A 110.0 . . ?
O3 C11 H11B 110.0 . . ?
C12 C11 H11B 110.0 . . ?
H11A C11 H11B 108.4 . . ?
C11 C12 H12A 109.5 . . ?
C11 C12 H12B 109.5 . . ?
H12A C12 H12B 109.5 . . ?
C11 C12 H12C 109.5 . . ?
H12A C12 H12C 109.5 . . ?
H12B C12 H12C 109.5 . . ?
N3 C13 N4 126.9(2) . . ?
N3 C13 C14 123.6(2) . . ?
N4 C13 C14 109.4(2) . . ?
C17 C14 C15 120.8(2) . . ?
C17 C14 C13 132.2(2) . . ?
C15 C14 C13 107.0(2) . . ?
C20 C15 C14 121.4(2) . . ?
C20 C15 C16 132.1(2) . . ?
C14 C15 C16 106.5(2) . . ?
N5 C16 N4 127.3(2) . . ?
N5 C16 C15 123.7(2) . . ?
N4 C16 C15 109.0(2) . . ?
O4 C17 C18 124.9(2) . . ?
O4 C17 C14 117.5(2) . . ?
C18 C17 C14 117.5(2) . . ?
C17 C18 C19 121.8(2) . . ?
C17 C18 H18 119.1 . . ?
C19 C18 H18 119.1 . . ?
C20 C19 C18 121.6(2) . . ?
C20 C19 H19 119.2 . . ?
C18 C19 H19 119.2 . . ?
O5 C20 C19 125.4(2) . . ?
O5 C20 C15 117.8(2) . . ?
C19 C20 C15 116.8(2) . . ?
O4 C21 C22 108.5(3) . . ?
O4 C21 H21A 110.0 . . ?
C22 C21 H21A 110.0 . . ?
O4 C21 H21B 110.0 . . ?
C22 C21 H21B 110.0 . . ?
H21A C21 H21B 108.4 . . ?
C21 C22 H22A 109.5 . . ?
C21 C22 H22B 109.5 . . ?
H22A C22 H22B 109.5 . . ?
C21 C22 H22C 109.5 . . ?
H22A C22 H22C 109.5 . . ?
H22B C22 H22C 109.5 . . ?
O5 C23 C24 111.6(2) . . ?
O5 C23 H23A 109.3 . . ?
C24 C23 H23A 109.3 . . ?
O5 C23 H23B 109.3 . . ?
C24 C23 H23B 109.3 . . ?
H23A C23 H23B 108.0 . . ?
C23 C24 H24A 109.5 . . ?
C23 C24 H24B 109.5 . . ?
H24A C24 H24B 109.5 . . ?
C23 C24 H24C 109.5 . . ?
H24A C24 H24C 109.5 . . ?
H24B C24 H24C 109.5 . . ?
N5 C25 N6 127.0(2) . . ?
N5 C25 C26 123.8(2) . . ?
N6 C25 C26 109.2(2) . . ?
C27 C26 C29 120.0(2) . . ?
C27 C26 C25 106.0(2) . . ?
C29 C26 C25 134.0(2) . . ?
C26 C27 C32 122.4(2) . . ?
C26 C27 C28 107.1(2) . . ?
C32 C27 C28 130.4(2) . . ?
N7 C28 N6 128.2(2) . . ?
N7 C28 C27 122.3(2) . . ?
N6 C28 C27 109.5(2) . . ?
O6 C29 C30 123.7(2) . . ?
O6 C29 C26 119.3(2) . . ?
C30 C29 C26 117.0(2) . . ?
C29 C30 C31 122.6(2) . . ?
C29 C30 H30 118.7 . . ?
C31 C30 H30 118.7 . . ?
C32 C31 C30 121.5(2) . . ?
C32 C31 H31 119.3 . . ?
C30 C31 H31 119.3 . . ?
O7 C32 C31 125.8(2) . . ?
O7 C32 C27 117.6(2) . . ?
C31 C32 C27 116.6(2) . . ?
O6 C33 C34 108.4(2) . . ?
O6 C33 H33A 110.0 . . ?
C34 C33 H33A 110.0 . . ?
O6 C33 H33B 110.0 . . ?
C34 C33 H33B 110.0 . . ?
H33A C33 H33B 108.4 . . ?
C33 C34 H34A 109.5 . . ?
C33 C34 H34B 109.5 . . ?
H34A C34 H34B 109.5 . . ?
C33 C34 H34C 109.5 . . ?
H34A C34 H34C 109.5 . . ?
H34B C34 H34C 109.5 . . ?
O7 C35 C36 110.9(2) . . ?
O7 C35 H35A 109.5 . . ?
C36 C35 H35A 109.5 . . ?
O7 C35 H35B 109.5 . . ?
C36 C35 H35B 109.5 . . ?
H35A C35 H35B 108.0 . . ?
C35 C36 H36A 109.5 . . ?
C35 C36 H36B 109.5 . . ?
H36A C36 H36B 109.5 . . ?
C35 C36 H36C 109.5 . . ?
H36A C36 H36C 109.5 . . ?
H36B C36 H36C 109.5 . . ?
N7 C37 N8 127.5(2) . . ?
N7 C37 C38 122.9(2) . . ?
N8 C37 C38 109.6(2) . . ?
C39 C38 C41 121.9(2) . . ?
C39 C38 C37 106.6(2) . . ?
C41 C38 C37 131.2(2) . . ?
C38 C39 C44 120.8(2) . . ?
C38 C39 C40 106.4(2) . . ?
C44 C39 C40 132.7(2) . . ?
N1 C40 N8 126.7(2) . . ?
N1 C40 C39 124.1(2) . . ?
N8 C40 C39 109.1(2) . . ?
O8 C41 C42 125.7(2) . . ?
O8 C41 C38 117.8(2) . . ?
C42 C41 C38 116.5(2) . . ?
C41 C42 C43 121.7(2) . . ?
C41 C42 H42 119.2 . . ?
C43 C42 H42 119.2 . . ?
C44 C43 C42 122.5(2) . . ?
C44 C43 H43 118.8 . . ?
C42 C43 H43 118.8 . . ?
O9 C44 C43 124.9(2) . . ?
O9 C44 C39 118.4(2) . . ?
C43 C44 C39 116.6(2) . . ?
O8 C45 C46 111.6(2) . . ?
O8 C45 H45A 109.3 . . ?
C46 C45 H45A 109.3 . . ?
O8 C45 H45B 109.3 . . ?
C46 C45 H45B 109.3 . . ?
H45A C45 H45B 108.0 . . ?
C45 C46 H46A 109.5 . . ?
C45 C46 H46B 109.5 . . ?
H46A C46 H46B 109.5 . . ?
C45 C46 H46C 109.5 . . ?
H46A C46 H46C 109.5 . . ?
H46B C46 H46C 109.5 . . ?
O9 C47 C48 112.3(3) . . ?
O9 C47 H47A 109.1 . . ?
C48 C47 H47A 109.1 . . ?
O9 C47 H47B 109.1 . . ?
C48 C47 H47B 109.1 . . ?
H47A C47 H47B 107.9 . . ?
C47 C48 H48A 109.5 . . ?
C47 C48 H48B 109.5 . . ?
H48A C48 H48B 109.5 . . ?
C47 C48 H48C 109.5 . . ?
H48A C48 H48C 109.5 . . ?
H48B C48 H48C 109.5 . . ?
Cl1 C49 Cl2 111.03(16) . . ?
Cl1 C49 H49A 109.4 . . ?
Cl2 C49 H49A 109.4 . . ?
Cl1 C49 H49B 109.4 . . ?
Cl2 C49 H49B 109.4 . . ?
H49A C49 H49B 108.0 . . ?
C51 C50 H50A 109.5 . . ?
C51 C50 H50B 109.5 . . ?
H50A C50 H50B 109.5 . . ?
C51 C50 H50C 109.5 . . ?
H50A C50 H50C 109.5 . . ?
H50B C50 H50C 109.5 . . ?
O10 C51 C50 109.5(3) . . ?
O10 C51 H51A 109.8 . . ?
C50 C51 H51A 109.8 . . ?
O10 C51 H51B 109.8 . . ?
C50 C51 H51B 109.8 . . ?
H51A C51 H51B 108.2 . . ?
O10 C52 C53 109.3(2) . . ?
O10 C52 H52A 109.8 . . ?
C53 C52 H52A 109.8 . . ?
O10 C52 H52B 109.8 . . ?
C53 C52 H52B 109.8 . . ?
H52A C52 H52B 108.3 . . ?
C52 C53 H53A 109.5 . . ?
C52 C53 H53B 109.5 . . ?
H53A C53 H53B 109.5 . . ?
C52 C53 H53C 109.5 . . ?
H53A C53 H53C 109.5 . . ?
H53B C53 H53C 109.5 . . ?
C40 N1 C1 122.6(2) . . ?
C1 N2 C4 108.6(2) . . ?
C1 N2 V1 125.79(16) . . ?
C4 N2 V1 125.35(16) . . ?
C4 N3 C13 123.8(2) . . ?
C16 N4 C13 108.0(2) . . ?
C16 N4 V1 125.68(17) . . ?
C13 N4 V1 123.58(16) . . ?
C25 N5 C16 122.9(2) . . ?
C28 N6 C25 108.2(2) . . ?
C28 N6 V1 123.71(16) . . ?
C25 N6 V1 125.76(16) . . ?
C28 N7 C37 123.5(2) . . ?
C37 N8 C40 108.0(2) . . ?
C37 N8 V1 123.54(16) . . ?
C40 N8 V1 124.43(16) . . ?
C5 O2 C9 116.9(2) . . ?
C8 O3 C11 116.3(2) . . ?
C17 O4 C21 118.6(2) . . ?
C20 O5 C23 118.5(2) . . ?
C29 O6 C33 115.4(2) . . ?
C32 O7 C35 118.1(2) . . ?
C41 O8 C45 118.3(2) . . ?
C44 O9 C47 116.9(2) . . ?
C51 O10 C52 113.1(3) . . ?
O1 V1 N4 106.12(9) . . ?
O1 V1 N2 105.69(9) . . ?
N4 V1 N2 86.57(8) . . ?
O1 V1 N6 106.07(9) . . ?
N4 V1 N6 84.80(8) . . ?
N2 V1 N6 148.25(8) . . ?
O1 V1 N8 105.65(9) . . ?
N4 V1 N8 148.23(8) . . ?
N2 V1 N8 85.06(8) . . ?
N6 V1 N8 86.40(8) . . ?

loop_
_geom_bond_atom_site_label_1
_geom_bond_atom_site_label_2
_geom_bond_distance
_geom_bond_site_symmetry_2
_geom_bond_publ_flag
C1 N1 1.328(3) . ?
C1 N2 1.377(3) . ?
C1 C2 1.457(3) . ?
C2 C5 1.403(4) . ?
C2 C3 1.406(4) . ?
C3 C8 1.408(4) . ?
C3 C4 1.455(3) . ?
C4 N3 1.324(3) . ?
C4 N2 1.377(3) . ?
C5 O2 1.361(3) . ?
C5 C6 1.386(4) . ?
C6 C7 1.395(4) . ?
C6 H6 0.9500 . ?
C7 C8 1.380(4) . ?
C7 H7 0.9500 . ?
C8 O3 1.367(3) . ?
C9 O2 1.430(3) . ?
C9 C10 1.501(4) . ?
C9 H9A 0.9900 . ?
C9 H9B 0.9900 . ?
C10 H10A 0.9800 . ?
C10 H10B 0.9800 . ?
C10 H10C 0.9800 . ?
C11 O3 1.433(3) . ?
C11 C12 1.494(4) . ?
C11 H11A 0.9900 . ?
C11 H11B 0.9900 . ?
C12 H12A 0.9800 . ?
C12 H12B 0.9800 . ?
C12 H12C 0.9800 . ?
C13 N3 1.324(3) . ?
C13 N4 1.386(3) . ?
C13 C14 1.444(4) . ?
C14 C17 1.400(4) . ?
C14 C15 1.402(4) . ?
C15 C20 1.402(4) . ?
C15 C16 1.461(4) . ?
C16 N5 1.327(3) . ?
C16 N4 1.382(3) . ?
C17 O4 1.363(3) . ?
C17 C18 1.380(4) . ?
C18 C19 1.395(4) . ?
C18 H18 0.9500 . ?
C19 C20 1.392(4) . ?
C19 H19 0.9500 . ?
C20 O5 1.357(3) . ?
C21 O4 1.440(4) . ?
C21 C22 1.466(5) . ?
C21 H21A 0.9900 . ?
C21 H21B 0.9900 . ?
C22 H22A 0.9800 . ?
C22 H22B 0.9800 . ?
C22 H22C 0.9800 . ?
C23 O5 1.443(3) . ?
C23 C24 1.496(4) . ?
C23 H23A 0.9900 . ?
C23 H23B 0.9900 . ?
C24 H24A 0.9800 . ?
C24 H24B 0.9800 . ?
C24 H24C 0.9800 . ?
C25 N5 1.326(3) . ?
C25 N6 1.381(3) . ?
C25 C26 1.465(4) . ?
C26 C27 1.403(4) . ?
C26 C29 1.406(4) . ?
C27 C32 1.405(4) . ?
C27 C28 1.448(3) . ?
C28 N7 1.322(3) . ?
C28 N6 1.376(3) . ?
C29 O6 1.370(3) . ?
C29 C30 1.389(4) . ?
C30 C31 1.389(4) . ?
C30 H30 0.9500 . ?
C31 C32 1.383(4) . ?
C31 H31 0.9500 . ?
C32 O7 1.361(3) . ?
C33 O6 1.449(3) . ?
C33 C34 1.491(4) . ?
C33 H33A 0.9900 . ?
C33 H33B 0.9900 . ?
C34 H34A 0.9800 . ?
C34 H34B 0.9800 . ?
C34 H34C 0.9800 . ?
C35 O7 1.442(3) . ?
C35 C36 1.508(4) . ?
C35 H35A 0.9900 . ?
C35 H35B 0.9900 . ?
C36 H36A 0.9800 . ?
C36 H36B 0.9800 . ?
C36 H36C 0.9800 . ?
C37 N7 1.326(3) . ?
C37 N8 1.375(3) . ?
C37 C38 1.452(3) . ?
C38 C39 1.399(4) . ?
C38 C41 1.405(4) . ?
C39 C44 1.407(4) . ?
C39 C40 1.461(4) . ?
C40 N1 1.323(3) . ?
C40 N8 1.379(3) . ?
C41 O8 1.358(3) . ?
C41 C42 1.387(4) . ?
C42 C43 1.389(4) . ?
C42 H42 0.9500 . ?
C43 C44 1.387(4) . ?
C43 H43 0.9500 . ?
C44 O9 1.360(3) . ?
C45 O8 1.438(3) . ?
C45 C46 1.508(4) . ?
C45 H45A 0.9900 . ?
C45 H45B 0.9900 . ?
C46 H46A 0.9800 . ?
C46 H46B 0.9800 . ?
C46 H46C 0.9800 . ?
C47 O9 1.449(3) . ?
C47 C48 1.503(5) . ?
C47 H47A 0.9900 . ?
C47 H47B 0.9900 . ?
C48 H48A 0.9800 . ?
C48 H48B 0.9800 . ?
C48 H48C 0.9800 . ?
C49 Cl1 1.757(3) . ?
C49 Cl2 1.768(3) . ?
C49 H49A 0.9900 . ?
C49 H49B 0.9900 . ?
C50 C51 1.494(6) . ?
C50 H50A 0.9800 . ?
C50 H50B 0.9800 . ?
C50 H50C 0.9800 . ?
C51 O10 1.397(4) . ?
C51 H51A 0.9900 . ?
C51 H51B 0.9900 . ?
C52 O10 1.422(4) . ?
C52 C53 1.477(5) . ?
C52 H52A 0.9900 . ?
C52 H52B 0.9900 . ?
C53 H53A 0.9800 . ?
C53 H53B 0.9800 . ?
C53 H53C 0.9800 . ?
N2 V1 2.036(2) . ?
N4 V1 2.031(2) . ?
N6 V1 2.037(2) . ?
N8 V1 2.042(2) . ?
O1 V1 1.5876(18) . ?
